data_2200752
loop_
_publ_author_name
'Gilardi, Richard D.'
'Axenrod, Theodore'
'Guan, Xiao-Pei'
'Flippen-Anderson, Judith L.'

_publ_section_title
;
 1,5-Diacetyl-7,7-dinitro-1,5-diazacyclooctan-3-one ethylene acetal
;
_journal_issue 12
_journal_name_full 'Acta Crystallographica Section E'
_journal_page_first o1185
_journal_page_last o1186
_journal_paper_doi 10.1107/S1600536801019018
_journal_volume 57
_journal_year 2001
_chemical_formula_iupac 'C12 H18 N4 O8'
_chemical_formula_moiety 'C12 H18 N4 O8'
_chemical_formula_sum 'C12 H18 N4 O8'
_chemical_formula_weight 346.30
_chemical_name_systematic
;
 ?
;
_space_group_IT_number 14
_symmetry_cell_setting monoclinic
_symmetry_space_group_name_Hall '-P 2ybc'
_symmetry_space_group_name_H-M 'P 1 21/c 1'
_audit_creation_method SHELXL-97
_cell_angle_alpha 90.00
_cell_angle_beta 108.5070(10)
_cell_angle_gamma 90.00
_cell_formula_units_Z 8
_cell_length_a 17.9560(2)
_cell_length_b 9.78850(10)
_cell_length_c 18.28980(10)
_cell_measurement_reflns_used 7327
_cell_measurement_temperature 293(2)
_cell_measurement_theta_max 57.1
_cell_measurement_theta_min 4.7
_cell_volume 3048.41(5)
_computing_cell_refinement 'SAINT (Bruker, 2001)'
_computing_data_collection 'SMART (Bruker, 2001)'
_computing_data_reduction SAINT
_computing_molecular_graphics 'SHELXTL (Bruker, 2001)'
_computing_structure_refinement 'SHELXTL (Sheldrick, 1997)'
_computing_structure_solution 'SHELXTL (Sheldrick, 1997)'
_diffrn_ambient_temperature 293(2)
_diffrn_measured_fraction_theta_full .961
_diffrn_measured_fraction_theta_max .961
_diffrn_measurement_device_type 'Bruker SMART 6000'
_diffrn_measurement_method '\f and \w'
_diffrn_radiation_monochromator 'Gobel mirrors'
_diffrn_radiation_source 'normal-focus sealed tube'
_diffrn_radiation_type CuK\a
_diffrn_radiation_wavelength 1.54178
_diffrn_reflns_av_R_equivalents .0373
_diffrn_reflns_av_sigmaI/netI .0260
_diffrn_reflns_limit_h_max 21
_diffrn_reflns_limit_h_min -20
_diffrn_reflns_limit_k_max 10
_diffrn_reflns_limit_k_min -11
_diffrn_reflns_limit_l_max 20
_diffrn_reflns_limit_l_min -21
_diffrn_reflns_number 21447
_diffrn_reflns_theta_full 67.16
_diffrn_reflns_theta_max 67.16
_diffrn_reflns_theta_min 2.59
_diffrn_standards_number 0
_exptl_absorpt_coefficient_mu 1.106
_exptl_absorpt_correction_T_max .864
_exptl_absorpt_correction_T_min .670
_exptl_absorpt_correction_type multi-scan
_exptl_absorpt_process_details '(SADABS; Bruker, 2001)'
_exptl_crystal_colour colorless
_exptl_crystal_density_diffrn 1.509
_exptl_crystal_density_method 'not measured'
_exptl_crystal_description irregular
_exptl_crystal_F_000 1456
_exptl_crystal_size_max .24
_exptl_crystal_size_mid .21
_exptl_crystal_size_min .10
_refine_diff_density_max .240
_refine_diff_density_min -.259
_refine_ls_extinction_coef .0109(5)
_refine_ls_extinction_method SHELXL97
_refine_ls_goodness_of_fit_ref 1.050
_refine_ls_hydrogen_treatment constr
_refine_ls_matrix_type full
_refine_ls_number_parameters 438
_refine_ls_number_reflns 5243
_refine_ls_number_restraints 0
_refine_ls_restrained_S_all 1.050
_refine_ls_R_factor_all .0445
_refine_ls_R_factor_gt .0404
_refine_ls_shift/su_max .031
_refine_ls_shift/su_mean .001
_refine_ls_structure_factor_coef Fsqd
_refine_ls_weighting_details 'calc w = 1/[\s^2^(Fo^2^)+(0.0766P)^2^+0.2099P] where P = (Fo^2^+2Fc^2^)/3'
_refine_ls_weighting_scheme calc
_refine_ls_wR_factor_ref .1134
_reflns_number_gt 4537
_reflns_number_total 5243
_reflns_threshold_expression I>2\s(I)
_cod_data_source_file om6068.cif
_cod_data_source_block I
_cod_depositor_comments
;
The following automatic conversions were performed:
'_symmetry_cell_setting' value 'Monoclinic' changed to 'monoclinic'
according to '/home/saulius/struct/CIF-dictionaries/cif_core.dic'
dictionary named 'cif_core.dic' version 2.4.1 from 2010-06-29.

Automatic conversion script
Id: cif_fix_enum 1527 2010-12-29 10:47:43Z saulius 

The following automatic conversions were performed:

'_symmetry_cell_setting' value 'Monoclinic' changed to 'monoclinic'
according to /home/saulius/struct/CIF-dictionaries/cif_core.dic
dictionary named 'cif_core.dic' version 2.4.1 from 2010-06-29.

Automatic conversion script
Id: cif_fix_values 1715 2011-07-08 13:25:40Z adriana 
;
_cod_original_sg_symbol_H-M 'P 21/c'
_cod_database_code 2200752
_cod_database_fobs_code 2200752

loop_
_symmetry_equiv_pos_as_xyz
'x, y, z'
'-x, y+1/2, -z+1/2'
'-x, -y, -z'
'x, -y-1/2, z-1/2'

loop_
_atom_site_label
_atom_site_fract_x
_atom_site_fract_y
_atom_site_fract_z
_atom_site_U_iso_or_equiv
_atom_site_adp_type
_atom_site_calc_flag
_atom_site_refinement_flags
_atom_site_occupancy
_atom_site_disorder_assembly
_atom_site_disorder_group
_atom_site_type_symbol
N1 .42743(7) -.11060(11) .19079(6) .0386(3) Uani d . 1 . . N
O1 .41983(8) -.33891(11) .19762(6) .0576(3) Uani d . 1 . . O
C1A .42568(9) -.23866(15) .15981(8) .0439(3) Uani d . 1 . . C
C1B .43215(11) -.25336(18) .08050(10) .0580(4) Uani d . 1 . . C
H1BA .4216 -.3463 .0637 .087 Uiso calc R 1 . . H
H1BB .4842 -.2290 .0814 .087 Uiso calc R 1 . . H
H1BC .3948 -.1942 .0456 .087 Uiso calc R 1 . . H
C2 .44573(8) .01345(15) .15469(8) .0422(3) Uani d . 1 . . C
H2A .4802 -.0119 .1254 .051 Uiso calc R 1 . . H
H2B .4750 .0746 .1954 .051 Uiso calc R 1 . . H
C3 .37642(9) .09305(14) .10122(7) .0425(3) Uani d . 1 . . C
O3B .34908(6) .03889(11) .02496(5) .0510(3) Uani d . 1 . . O
O3A .40782(7) .22463(10) .09464(6) .0528(3) Uani d . 1 . . O
C3B .38734(11) .1139(2) -.01965(9) .0603(4) Uani d . 1 . . C
H3BA .3563 .1149 -.0738 .072 Uiso calc R 1 . . H
H3BB .4389 .0767 -.0141 .072 Uiso calc R 1 . . H
C3A .39297(13) .2524(2) .01490(10) .0673(5) Uani d . 1 . . C
H3AA .4356 .3042 .0066 .081 Uiso calc R 1 . . H
H3AB .3443 .3026 -.0064 .081 Uiso calc R 1 . . H
C4 .30342(9) .10156(16) .12752(8) .0468(3) Uani d . 1 . . C
H4A .2756 .1853 .1074 .056 Uiso calc R 1 . . H
H4B .2689 .0260 .1047 .056 Uiso calc R 1 . . H
N5 .31876(7) .09854(12) .21094(6) .0412(3) Uani d . 1 . . N
O5 .34809(9) .19555(13) .32704(7) .0683(4) Uani d . 1 . . O
C5A .33779(9) .20969(15) .25836(9) .0487(3) Uani d . 1 . . C
C5B .34548(12) .34711(17) .22506(11) .0617(4) Uani d . 1 . . C
H5BA .3681 .4106 .2661 .093 Uiso calc R 1 . . H
H5BB .2945 .3789 .1945 .093 Uiso calc R 1 . . H
H5BC .3787 .3397 .1932 .093 Uiso calc R 1 . . H
C6 .29502(8) -.02417(15) .24289(8) .0437(3) Uani d . 1 . . C
H6A .2647 -.0816 .2007 .052 Uiso calc R 1 . . H
H6B .2610 .0021 .2724 .052 Uiso calc R 1 . . H
C7 .36321(8) -.10753(13) .29462(7) .0393(3) Uani d . 1 . . C
O7C .32586(7) -.07127(13) .40496(6) .0625(3) Uani d . 1 . . O
N7B .38111(8) -.06559(12) .37977(7) .0458(3) Uani d . 1 . . N
O7D .44718(7) -.03346(13) .41615(6) .0606(3) Uani d . 1 . . O
N7A .33605(8) -.25678(13) .29879(8) .0518(3) Uani d . 1 . . N
O7A .37928(9) -.32760(12) .34934(8) .0704(4) Uani d . 1 . . O
O7B .27470(8) -.29340(13) .25285(9) .0760(4) Uani d . 1 . . O
C8 .43890(8) -.10393(14) .27372(7) .0394(3) Uani d . 1 . . C
H8A .4670 -.0205 .2941 .047 Uiso calc R 1 . . H
H8B .4717 -.1801 .2988 .047 Uiso calc R 1 . . H
N11 .02805(7) .66909(11) .47725(6) .0423(3) Uani d . 1 . . N
O11 -.08978(8) .70490(12) .49381(8) .0630(3) Uani d . 1 . . O
C11B .01890(13) .8139(2) .58514(10) .0712(5) Uani d . 1 . . C
H11A -.0207 .8652 .5982 .107 Uiso calc R 1 . . H
H11B .0552 .8755 .5736 .107 Uiso calc R 1 . . H
H11C .0465 .7570 .6279 .107 Uiso calc R 1 . . H
C11A -.01913(11) .72617(15) .51605(9) .0499(4) Uani d . 1 . . C
C12 .11346(9) .66485(14) .50892(8) .0456(3) Uani d . 1 . . C
H12A .1306 .5741 .5002 .055 Uiso calc R 1 . . H
H12B .1279 .6777 .5643 .055 Uiso calc R 1 . . H
C13 .15929(8) .76938(14) .47715(8) .0440(3) Uani d . 1 . . C
O13A .12077(6) .89664(10) .46937(6) .0495(3) Uani d . 1 . . O
O13B .23504(7) .78607(11) .53288(7) .0588(3) Uani d . 1 . . O
C13A .18095(11) .99748(17) .49819(12) .0662(5) Uani d . 1 . . C
H13A .1609 1.0774 .5171 .079 Uiso calc R 1 . . H
H13B .2036 1.0252 .4589 .079 Uiso calc R 1 . . H
C13B .23923(12) .92232(19) .56220(12) .0717(5) Uani d . 1 . . C
H13C .2915 .9600 .5727 .086 Uiso calc R 1 . . H
H13D .2248 .9252 .6090 .086 Uiso calc R 1 . . H
C14 .17408(9) .72573(16) .40271(9) .0506(4) Uani d . 1 . . C
H14A .1837 .8067 .3764 .061 Uiso calc R 1 . . H
H14B .2212 .6701 .4158 .061 Uiso calc R 1 . . H
O15 .05763(7) .46438(13) .28149(7) .0643(3) Uani d . 1 . . O
N15 .10951(7) .64889(12) .34989(7) .0435(3) Uani d . 1 . . N
C15A .11566(9) .51892(16) .32618(8) .0495(4) Uani d . 1 . . C
C15B .19200(11) .4438(2) .35666(12) .0704(5) Uani d . 1 . . C
H15A .1863 .3535 .3351 .106 Uiso calc R 1 . . H
H15B .2066 .4379 .4118 .106 Uiso calc R 1 . . H
H15C .2320 .4920 .3426 .106 Uiso calc R 1 . . H
C16 .03614(8) .72121(15) .31417(8) .0430(3) Uani d . 1 . . C
H16A .0245 .7197 .2586 .052 Uiso calc R 1 . . H
H16B .0424 .8159 .3307 .052 Uiso calc R 1 . . H
C17 -.03320(8) .65957(13) .33432(8) .0392(3) Uani d . 1 . . C
O17A -.06599(7) .87885(11) .36661(7) .0571(3) Uani d . 1 . . O
N17A -.09258(8) .77231(12) .33623(7) .0465(3) Uani d . 1 . . N
O17D -.09839(8) .60577(14) .20439(7) .0693(4) Uani d . 1 . . O
N17B -.08267(7) .56468(13) .27017(7) .0500(3) Uani d . 1 . . N
O17C -.10468(7) .45662(12) .28897(8) .0631(3) Uani d . 1 . . O
O17B -.16201(7) .74303(14) .31137(8) .0697(4) Uani d . 1 . . O
C18 -.01197(8) .58382(13) .41161(8) .0404(3) Uani d . 1 . . C
H18A -.0597 .5482 .4186 .049 Uiso calc R 1 . . H
H18B .0214 .5067 .4100 .049 Uiso calc R 1 . . H

loop_
_atom_site_aniso_label
_atom_site_aniso_U_11
_atom_site_aniso_U_22
_atom_site_aniso_U_33
_atom_site_aniso_U_12
_atom_site_aniso_U_13
_atom_site_aniso_U_23
N1 .0380(6) .0409(6) .0370(5) -.0005(4) .0121(5) .0018(4)
O1 .0742(8) .0414(6) .0569(6) .0048(5) .0202(6) .0021(5)
C1A .0373(8) .0459(8) .0474(7) .0043(6) .0119(6) -.0019(6)
C1B .0661(11) .0583(9) .0536(9) .0043(7) .0248(8) -.0086(7)
C2 .0393(8) .0474(7) .0403(7) -.0065(6) .0133(6) .0020(5)
C3 .0458(8) .0429(7) .0369(6) -.0073(6) .0103(6) .0021(5)
O3B .0578(7) .0563(6) .0354(5) -.0103(5) .0098(4) .0021(4)
O3A .0635(7) .0454(6) .0499(6) -.0121(5) .0186(5) .0047(4)
C3B .0607(11) .0791(11) .0433(8) -.0100(8) .0195(7) .0055(7)
C3A .0789(13) .0665(10) .0569(9) -.0109(9) .0220(9) .0189(8)
C4 .0400(8) .0562(8) .0401(7) -.0002(6) .0069(6) .0084(6)
N5 .0376(6) .0437(6) .0419(6) .0033(5) .0118(5) .0059(4)
O5 .0990(10) .0547(6) .0493(6) .0065(6) .0206(6) -.0028(5)
C5A .0468(9) .0450(8) .0533(8) .0082(6) .0145(7) .0011(6)
C5B .0710(12) .0441(8) .0734(11) .0041(7) .0275(9) .0030(7)
C6 .0358(7) .0516(8) .0441(7) -.0018(6) .0131(6) .0052(6)
C7 .0432(8) .0370(7) .0378(6) -.0038(5) .0129(6) .0008(5)
O7C .0688(8) .0760(7) .0525(6) -.0058(6) .0329(6) .0002(5)
N7B .0522(8) .0460(6) .0396(6) .0013(5) .0151(6) .0032(5)
O7D .0531(7) .0773(8) .0443(6) -.0022(6) .0053(5) -.0075(5)
N7A .0605(9) .0432(7) .0576(7) -.0086(6) .0272(7) -.0009(6)
O7A .0959(10) .0470(6) .0699(8) .0011(6) .0287(7) .0165(5)
O7B .0644(9) .0586(7) .0986(10) -.0231(6) .0168(8) -.0108(7)
C8 .0379(7) .0408(7) .0375(6) .0004(5) .0090(5) .0027(5)
N11 .0485(7) .0400(6) .0404(6) .0034(5) .0168(5) .0030(4)
O11 .0629(8) .0605(7) .0771(8) .0086(6) .0386(6) .0041(6)
C11B .0974(15) .0648(11) .0590(10) .0101(10) .0357(10) -.0085(8)
C11A .0660(11) .0406(7) .0494(8) .0095(7) .0273(7) .0092(6)
C12 .0499(9) .0430(7) .0392(7) .0057(6) .0074(6) .0008(5)
C13 .0371(8) .0408(7) .0466(7) .0019(5) .0028(6) -.0054(5)
O13A .0441(6) .0394(5) .0592(6) .0030(4) .0084(5) -.0014(4)
O13B .0450(7) .0483(6) .0660(7) .0037(5) -.0064(5) -.0150(5)
C13A .0583(11) .0424(8) .0919(13) -.0030(7) .0156(9) -.0131(8)
C13B .0628(12) .0561(10) .0796(12) -.0007(8) -.0007(9) -.0283(9)
C14 .0385(8) .0554(8) .0579(9) -.0096(6) .0152(7) -.0129(7)
O15 .0488(7) .0691(7) .0677(7) -.0026(5) .0081(5) -.0308(6)
N15 .0368(6) .0503(7) .0434(6) -.0050(5) .0126(5) -.0081(5)
C15A .0439(9) .0569(9) .0483(8) -.0019(6) .0155(7) -.0141(6)
C15B .0520(11) .0720(11) .0791(12) .0095(8) .0095(9) -.0253(9)
C16 .0411(8) .0469(7) .0410(7) -.0039(6) .0128(6) .0035(5)
C17 .0359(7) .0377(7) .0423(7) -.0005(5) .0101(5) .0001(5)
O17A .0649(7) .0398(6) .0676(7) .0053(5) .0223(6) .0024(5)
N17A .0439(8) .0436(7) .0509(7) .0053(5) .0133(5) .0083(5)
O17D .0647(8) .0844(9) .0464(6) -.0070(6) .0002(5) -.0037(6)
N17B .0389(7) .0533(7) .0537(7) -.0026(5) .0088(5) -.0066(6)
O17C .0534(7) .0505(7) .0807(8) -.0137(5) .0146(6) -.0086(5)
O17B .0379(7) .0726(8) .0935(9) .0065(5) .0136(6) -.0012(7)
C18 .0424(8) .0340(6) .0460(7) -.0004(5) .0156(6) .0039(5)

loop_
_atom_type_symbol
_atom_type_description
_atom_type_scat_dispersion_real
_atom_type_scat_dispersion_imag
_atom_type_scat_source
C C .0181 .0091 'International Tables Vol C Tables 4.2.6.8 and 6.1.1.4'
H H .0000 .0000 'International Tables Vol C Tables 4.2.6.8 and 6.1.1.4'
N N .0311 .0180 'International Tables Vol C Tables 4.2.6.8 and 6.1.1.4'
O O .0492 .0322 'International Tables Vol C Tables 4.2.6.8 and 6.1.1.4'

loop_
_geom_angle_atom_site_label_1
_geom_angle_atom_site_label_2
_geom_angle_atom_site_label_3
_geom_angle
C1A N1 C8 116.44(11)
C1A N1 C2 123.30(11)
C8 N1 C2 116.77(10)
O1 C1A N1 119.61(13)
O1 C1A C1B 121.12(13)
N1 C1A C1B 119.26(13)
N1 C2 C3 117.13(11)
O3B C3 O3A 106.02(10)
O3B C3 C2 113.19(12)
O3A C3 C2 104.52(11)
O3B C3 C4 105.29(11)
O3A C3 C4 112.15(12)
C2 C3 C4 115.44(11)
C3B O3B C3 106.84(11)
C3A O3A C3 107.95(12)
O3B C3B C3A 101.91(13)
O3A C3A C3B 103.13(13)
N5 C4 C3 115.41(12)
C5A N5 C6 116.62(11)
C5A N5 C4 124.96(12)
C6 N5 C4 116.92(11)
O5 C5A N5 119.34(14)
O5 C5A C5B 121.12(15)
N5 C5A C5B 119.54(13)
N5 C6 C7 114.23(11)
C6 C7 C8 115.86(11)
C6 C7 N7B 110.68(11)
C8 C7 N7B 109.29(11)
C6 C7 N7A 109.38(11)
C8 C7 N7A 110.71(11)
N7B C7 N7A 99.74(10)
O7D N7B O7C 125.46(12)
O7D N7B C7 118.73(11)
O7C N7B C7 115.79(12)
O7B N7A O7A 125.44(14)
O7B N7A C7 118.49(13)
O7A N7A C7 116.07(13)
N1 C8 C7 114.51(11)
C11A N11 C18 115.68(13)
C11A N11 C12 123.08(12)
C18 N11 C12 119.64(11)
O11 C11A N11 120.06(15)
O11 C11A C11B 121.67(15)
N11 C11A C11B 118.27(16)
N11 C12 C13 116.90(11)
O13A C13 O13B 107.27(11)
O13A C13 C14 112.05(12)
O13B C13 C14 105.82(12)
O13A C13 C12 108.77(12)
O13B C13 C12 108.02(12)
C14 C13 C12 114.56(12)
C13 O13A C13A 106.41(11)
C13 O13B C13B 107.42(12)
O13A C13A C13B 101.99(14)
O13B C13B C13A 103.00(13)
N15 C14 C13 114.03(12)
C15A N15 C16 117.75(12)
C15A N15 C14 124.40(13)
C16 N15 C14 117.52(12)
O15 C15A N15 118.88(14)
O15 C15A C15B 121.25(15)
N15 C15A C15B 119.84(14)
N15 C16 C17 112.96(11)
C16 C17 C18 115.43(11)
C16 C17 N17B 111.79(11)
C18 C17 N17B 109.00(11)
C16 C17 N17A 110.15(10)
C18 C17 N17A 107.25(10)
N17B C17 N17A 102.32(10)
O17A N17A O17B 125.71(13)
O17A N17A C17 116.97(12)
O17B N17A C17 117.14(12)
O17D N17B O17C 125.04(14)
O17D N17B C17 116.88(13)
O17C N17B C17 118.04(12)
N11 C18 C17 113.42(11)

loop_
_geom_bond_atom_site_label_1
_geom_bond_atom_site_label_2
_geom_bond_site_symmetry_2
_geom_bond_distance
_geom_bond_publ_flag
N1 C1A . 1.3719(18) ?
N1 C8 . 1.4661(16) ?
N1 C2 . 1.4683(17) ?
O1 C1A . 1.2240(18) ?
C1A C1B . 1.498(2) ?
C2 C3 . 1.530(2) ?
C3 O3B . 1.4256(16) ?
C3 O3A . 1.4263(17) ?
C3 C4 . 1.535(2) ?
O3B C3B . 1.4257(18) ?
O3A C3A . 1.4231(19) ?
C3B C3A . 1.486(3) ?
C4 N5 . 1.4620(17) ?
N5 C5A . 1.366(2) ?
N5 C6 . 1.4575(18) ?
O5 C5A . 1.218(2) ?
C5A C5B . 1.501(2) ?
C6 C7 . 1.5247(19) ?
C7 C8 . 1.5246(18) ?
C7 N7B . 1.5425(17) ?
C7 N7A . 1.5497(17) ?
O7C N7B . 1.2206(16) ?
N7B O7D . 1.2033(17) ?
N7A O7B . 1.2086(19) ?
N7A O7A . 1.2175(19) ?
N11 C11A . 1.3840(19) ?
N11 C18 . 1.4514(18) ?
N11 C12 . 1.458(2) ?
O11 C11A . 1.221(2) ?
C11B C11A . 1.501(2) ?
C12 C13 . 1.538(2) ?
C13 O13A . 1.4100(17) ?
C13 O13B . 1.4267(18) ?
C13 C14 . 1.529(2) ?
O13A C13A . 1.435(2) ?
O13B C13B . 1.431(2) ?
C13A C13B . 1.493(3) ?
C14 N15 . 1.4603(18) ?
O15 C15A . 1.2239(19) ?
N15 C15A . 1.360(2) ?
N15 C16 . 1.4550(19) ?
C15A C15B . 1.498(2) ?
C16 C17 . 1.5302(18) ?
C17 C18 . 1.5334(18) ?
C17 N17B . 1.5385(18) ?
C17 N17A . 1.5424(18) ?
O17A N17A . 1.2067(17) ?
N17A O17B . 1.2179(18) ?
O17D N17B . 1.2137(18) ?
N17B O17C . 1.2164(18) ?

loop_
_cod_related_entry_id
_cod_related_entry_database
_cod_related_entry_code
1 ChemSpider 24731358
